data_7251032
loop_
_publ_author_name
'Capozzi, Maria Annunziata M.'
'Alvarez-Larena, Angel'
'Piniella Febrer, Joan F.'
'Cardellicchio, Cosimo'

_publ_section_title
;
 Comparison between the crystal structures of racemic and enantiopure aryl
 benzyl sulfoxides.
;
_journal_issue 45
_journal_name_full 'RSC advances'
_journal_page_first 37824
_journal_page_last 37832
_journal_paper_doi 10.1039/d5ra06476g
_journal_volume 15
_journal_year 2025
_chemical_formula_sum 'C11 H4 Cl F5 O S2'
_chemical_formula_weight 346.71
_space_group_crystal_system monoclinic
_space_group_IT_number 14
_space_group_name_Hall '-P 2ybc'
_space_group_name_H-M_alt 'P 1 21/c 1'
_atom_sites_solution_hydrogens geom
_atom_sites_solution_primary direct
_atom_sites_solution_secondary direct
_audit_creation_method SHELXL-2016/6
_audit_update_record
;
2025-07-23 deposited with the CCDC.	2025-10-01 downloaded from the CCDC.
;
_cell_angle_alpha 90
_cell_angle_beta 92.4010(10)
_cell_angle_gamma 90
_cell_formula_units_Z 4
_cell_length_a 26.479(3)
_cell_length_b 5.1357(4)
_cell_length_c 9.4706(8)
_cell_measurement_reflns_used 2799
_cell_measurement_temperature 296(2)
_cell_measurement_theta_max 24.25
_cell_measurement_theta_min 2.31
_cell_volume 1286.8(2)
_computing_cell_refinement 'SAINT 5.0 (Bruker)'
_computing_data_collection 'SMART 5.6 (Bruker)'
_computing_data_reduction 'SAINT 5.0 (Bruker)'
_computing_structure_refinement 'SHELXL-2016/6 (Sheldrick, 2016)'
_computing_structure_solution 'SHELXTL-NT 6.1 (Bruker)'
_diffrn_ambient_temperature 296(2)
_diffrn_detector_area_resol_mean 8.13
_diffrn_measured_fraction_theta_full 0.997
_diffrn_measured_fraction_theta_max 0.930
_diffrn_measurement_device_type 'Bruker SMART-APEX diffractometer'
_diffrn_measurement_method '\f and \w scans'
_diffrn_radiation_type MoK\a
_diffrn_radiation_wavelength 0.71073
_diffrn_reflns_av_R_equivalents 0.0365
_diffrn_reflns_av_unetI/netI 0.0414
_diffrn_reflns_Laue_measured_fraction_full 0.997
_diffrn_reflns_Laue_measured_fraction_max 0.930
_diffrn_reflns_limit_h_max 34
_diffrn_reflns_limit_h_min -33
_diffrn_reflns_limit_k_max 6
_diffrn_reflns_limit_k_min -6
_diffrn_reflns_limit_l_max 12
_diffrn_reflns_limit_l_min -12
_diffrn_reflns_number 9487
_diffrn_reflns_point_group_measured_fraction_full 0.997
_diffrn_reflns_point_group_measured_fraction_max 0.930
_diffrn_reflns_theta_full 25.000
_diffrn_reflns_theta_max 28.544
_diffrn_reflns_theta_min 1.539
_diffrn_source 'sealed X-ray tube'
_exptl_absorpt_coefficient_mu 0.672
_exptl_absorpt_correction_T_max 1
_exptl_absorpt_correction_T_min 0.5247
_exptl_absorpt_correction_type multi-scan
_exptl_absorpt_process_details 'SADABS, 2.05'
_exptl_crystal_colour colourless
_exptl_crystal_density_diffrn 1.790
_exptl_crystal_description table
_exptl_crystal_F_000 688
_exptl_crystal_size_max 0.480
_exptl_crystal_size_mid 0.460
_exptl_crystal_size_min 0.080
_refine_diff_density_max 0.560
_refine_diff_density_min -0.386
_refine_diff_density_rms 0.071
_refine_ls_extinction_method none
_refine_ls_goodness_of_fit_ref 1.055
_refine_ls_hydrogen_treatment constr
_refine_ls_matrix_type full
_refine_ls_number_parameters 181
_refine_ls_number_reflns 3047
_refine_ls_number_restraints 0
_refine_ls_restrained_S_all 1.055
_refine_ls_R_factor_all 0.0888
_refine_ls_R_factor_gt 0.0661
_refine_ls_shift/su_max 0.000
_refine_ls_shift/su_mean 0.000
_refine_ls_structure_factor_coef Fsqd
_refine_ls_weighting_details 'w=1/[\s^2^(Fo^2^)+(0.0675P)^2^+1.5917P] where P=(Fo^2^+2Fc^2^)/3'
_refine_ls_weighting_scheme calc
_refine_ls_wR_factor_gt 0.1601
_refine_ls_wR_factor_ref 0.1729
_reflns_Friedel_coverage 0.000
_reflns_number_gt 2213
_reflns_number_total 3047
_reflns_threshold_expression 'I > 2\s(I)'
_cod_data_source_file d5ra06476g2.cif
_cod_data_source_block shelx_CCDC3
_cod_original_sg_symbol_H-M 'P 21/c'
_cod_database_code 7251032
_shelx_shelxl_version_number 2016/6
_shelx_space_group_comment
;
The symmetry employed for this shelxl refinement is uniquely defined
by the following loop, which should always be used as a source of
symmetry information in preference to the above space-group names.
They are only intended as comments.
;
_shelx_estimated_absorpt_t_min 0.739
_shelx_estimated_absorpt_t_max 0.948

loop_
_space_group_symop_operation_xyz
'x, y, z'
'-x, y+1/2, -z+1/2'
'-x, -y, -z'
'x, -y-1/2, z-1/2'

loop_
_atom_site_label
_atom_site_type_symbol
_atom_site_fract_x
_atom_site_fract_y
_atom_site_fract_z
_atom_site_U_iso_or_equiv
_atom_site_adp_type
_atom_site_occupancy
_atom_site_site_symmetry_order
_atom_site_calc_flag
_atom_site_refinement_flags_posn
_atom_site_refinement_flags_adp
_atom_site_refinement_flags_occupancy
_atom_site_disorder_assembly
_atom_site_disorder_group
S2 S 0.26101(3) 0.4557(2) -0.03016(9) 0.0509(3) Uani 1 1 d . . . . .
S12 S 0.14906(4) 0.3090(3) 0.20678(15) 0.0761(4) Uani 1 1 d . . . . .
F22 F 0.33768(9) 0.8439(5) -0.1198(3) 0.0659(6) Uani 1 1 d . . . . .
F26 F 0.32260(9) 0.1250(5) 0.1876(2) 0.0638(6) Uani 1 1 d . . . . .
Cl13 Cl 0.03884(5) 0.2054(5) 0.1721(3) 0.1407(8) Uani 1 1 d . . . . .
F24 F 0.47894(8) 0.5341(6) 0.1427(3) 0.0772(8) Uani 1 1 d . . . . .
F25 F 0.42158(10) 0.1535(5) 0.2548(3) 0.0734(7) Uani 1 1 d . . . . .
C21 C 0.32668(13) 0.4842(7) 0.0319(3) 0.0440(7) Uani 1 1 d . . . . .
F23 F 0.43646(10) 0.8785(5) -0.0464(3) 0.0736(7) Uani 1 1 d . . . . .
C26 C 0.34973(14) 0.3126(7) 0.1268(3) 0.0457(8) Uani 1 1 d . . . . .
C25 C 0.40057(14) 0.3252(8) 0.1626(4) 0.0503(8) Uani 1 1 d . . . . .
C22 C 0.35746(13) 0.6737(7) -0.0252(3) 0.0454(8) Uani 1 1 d . . . . .
C23 C 0.40800(14) 0.6929(7) 0.0106(4) 0.0498(8) Uani 1 1 d . . . . .
C24 C 0.42999(14) 0.5172(8) 0.1066(4) 0.0522(9) Uani 1 1 d . . . . .
O2 O 0.24897(11) 0.1758(6) -0.0369(3) 0.0674(8) Uani 1 1 d . . . . .
C11 C 0.17745(15) 0.5530(8) 0.1142(4) 0.0564(9) Uani 1 1 d . . . . .
C15 C 0.14362(19) 0.6802(11) 0.0291(6) 0.0846(15) Uani 1 1 d . . . . .
H15 H 0.151933 0.819666 -0.028058 0.102 Uiso 1 1 calc R U . . .
C14 C 0.0938(2) 0.5783(15) 0.0363(7) 0.102(2) Uani 1 1 d . . . . .
H14 H 0.066107 0.641021 -0.016822 0.123 Uiso 1 1 calc R U . . .
C1 C 0.23308(14) 0.5930(8) 0.1274(4) 0.0517(9) Uani 1 1 d . . . . .
H1A H 0.246866 0.506992 0.211623 0.062 Uiso 1 1 calc R U . . .
H1B H 0.240707 0.777379 0.134644 0.062 Uiso 1 1 calc R U . . .
C13 C 0.09160(18) 0.3808(13) 0.1287(7) 0.0875(16) Uani 1 1 d . . . . .

loop_
_atom_site_aniso_label
_atom_site_aniso_U_11
_atom_site_aniso_U_22
_atom_site_aniso_U_33
_atom_site_aniso_U_23
_atom_site_aniso_U_13
_atom_site_aniso_U_12
S2 0.0522(5) 0.0594(6) 0.0408(4) -0.0061(4) -0.0020(3) 0.0000(4)
S12 0.0554(6) 0.0795(9) 0.0934(9) 0.0098(7) 0.0035(6) -0.0053(5)
F22 0.0774(15) 0.0592(14) 0.0611(13) 0.0216(11) 0.0046(11) 0.0074(11)
F26 0.0728(15) 0.0617(14) 0.0569(13) 0.0178(11) 0.0009(11) -0.0113(11)
Cl13 0.0558(8) 0.1573(18) 0.210(2) -0.0126(16) 0.0143(10) -0.0184(9)
F24 0.0484(13) 0.113(2) 0.0692(15) -0.0054(15) -0.0028(11) -0.0048(13)
F25 0.0754(16) 0.0824(18) 0.0611(14) 0.0203(13) -0.0116(12) 0.0104(13)
C21 0.0476(18) 0.0470(19) 0.0376(16) -0.0028(14) 0.0028(13) -0.0010(15)
F23 0.0735(16) 0.0718(16) 0.0767(16) 0.0069(13) 0.0165(13) -0.0182(13)
C26 0.059(2) 0.0425(19) 0.0353(16) -0.0004(14) 0.0044(14) -0.0028(15)
C25 0.057(2) 0.055(2) 0.0380(17) -0.0012(16) -0.0021(15) 0.0085(17)
C22 0.057(2) 0.0419(19) 0.0374(16) -0.0010(14) 0.0055(14) 0.0047(15)
C23 0.056(2) 0.048(2) 0.0466(18) -0.0023(16) 0.0111(15) -0.0073(16)
C24 0.0490(19) 0.063(2) 0.0441(18) -0.0095(17) -0.0001(15) -0.0014(17)
O2 0.0636(17) 0.0645(19) 0.0737(19) -0.0195(15) -0.0011(14) -0.0054(14)
C11 0.059(2) 0.054(2) 0.056(2) -0.0082(18) 0.0034(17) 0.0080(18)
C15 0.077(3) 0.088(4) 0.089(3) 0.013(3) -0.001(3) 0.021(3)
C14 0.061(3) 0.127(5) 0.117(5) -0.003(4) -0.015(3) 0.028(3)
C1 0.058(2) 0.049(2) 0.0473(19) -0.0071(16) 0.0008(16) -0.0023(17)
C13 0.052(3) 0.099(4) 0.111(4) -0.023(4) 0.002(3) 0.000(3)

loop_
_atom_type_symbol
_atom_type_description
_atom_type_scat_dispersion_real
_atom_type_scat_dispersion_imag
_atom_type_scat_source
C C 0.0033 0.0016 'International Tables Vol C Tables 4.2.6.8 and 6.1.1.4'
H H 0.0000 0.0000 'International Tables Vol C Tables 4.2.6.8 and 6.1.1.4'
O O 0.0106 0.0060 'International Tables Vol C Tables 4.2.6.8 and 6.1.1.4'
F F 0.0171 0.0103 'International Tables Vol C Tables 4.2.6.8 and 6.1.1.4'
S S 0.1246 0.1234 'International Tables Vol C Tables 4.2.6.8 and 6.1.1.4'
Cl Cl 0.1484 0.1585 'International Tables Vol C Tables 4.2.6.8 and 6.1.1.4'

loop_
_geom_angle_atom_site_label_1
_geom_angle_atom_site_label_2
_geom_angle_atom_site_label_3
_geom_angle
_geom_angle_site_symmetry_1
_geom_angle_site_symmetry_3
_geom_angle_publ_flag
O2 S2 C21 107.16(17) . . ?
O2 S2 C1 108.45(18) . . ?
C21 S2 C1 96.84(16) . . ?
C13 S12 C11 91.3(3) . . ?
C26 C21 C22 116.6(3) . . ?
C26 C21 S2 123.3(3) . . ?
C22 C21 S2 119.9(3) . . ?
F26 C26 C25 117.6(3) . . ?
F26 C26 C21 120.4(3) . . ?
C25 C26 C21 122.1(3) . . ?
F25 C25 C26 120.2(3) . . ?
F25 C25 C24 119.6(3) . . ?
C26 C25 C24 120.1(3) . . ?
F22 C22 C23 117.9(3) . . ?
F22 C22 C21 119.7(3) . . ?
C23 C22 C21 122.4(3) . . ?
F23 C23 C22 120.7(3) . . ?
F23 C23 C24 119.8(3) . . ?
C22 C23 C24 119.5(3) . . ?
F24 C24 C25 120.6(4) . . ?
F24 C24 C23 120.2(4) . . ?
C25 C24 C23 119.2(3) . . ?
C15 C11 C1 127.9(4) . . ?
C15 C11 S12 111.3(4) . . ?
C1 C11 S12 120.7(3) . . ?
C11 C15 C14 112.8(5) . . ?
C11 C15 H15 123.6 . . ?
C14 C15 H15 123.6 . . ?
C13 C14 C15 112.0(5) . . ?
C13 C14 H14 124.0 . . ?
C15 C14 H14 124.0 . . ?
C11 C1 S2 108.1(2) . . ?
C11 C1 H1A 110.1 . . ?
S2 C1 H1A 110.1 . . ?
C11 C1 H1B 110.1 . . ?
S2 C1 H1B 110.1 . . ?
H1A C1 H1B 108.4 . . ?
C14 C13 S12 112.5(4) . . ?
C14 C13 Cl13 127.4(5) . . ?
S12 C13 Cl13 120.1(4) . . ?

loop_
_geom_bond_atom_site_label_1
_geom_bond_atom_site_label_2
_geom_bond_distance
_geom_bond_site_symmetry_2
_geom_bond_publ_flag
S2 O2 1.473(3) . ?
S2 C21 1.818(3) . ?
S2 C1 1.834(4) . ?
S12 C13 1.704(5) . ?
S12 C11 1.720(4) . ?
F22 C22 1.343(4) . ?
F26 C26 1.346(4) . ?
Cl13 C13 1.726(6) . ?
F24 C24 1.330(4) . ?
F25 C25 1.345(4) . ?
C21 C26 1.383(5) . ?
C21 C22 1.393(5) . ?
F23 C23 1.342(4) . ?
C26 C25 1.376(5) . ?
C25 C24 1.376(5) . ?
C22 C23 1.370(5) . ?
C23 C24 1.391(5) . ?
C11 C15 1.348(6) . ?
C11 C1 1.487(5) . ?
C15 C14 1.423(8) . ?
C15 H15 0.9300 . ?
C14 C13 1.343(9) . ?
C14 H14 0.9300 . ?
C1 H1A 0.9700 . ?
C1 H1B 0.9700 . ?
